data_1534290
loop_
_publ_author_name
'Bok, L.D.C.'
'Leipoldt, J.G.'
'Basson, S.S.'

_publ_section_title
;
 The Square Antiprismatic Configuration for the Octacyanotungstate(IV)
 Ion. The Crystal Structure of H4 W (C N)8 (H Cl)4 (H2 O)12
;
_journal_name_full 'Zeitschrift fuer Anorganische und Allgemeine Chemie'
_journal_page_first 303
_journal_page_last 315
_journal_volume 392
_journal_year 1972
_chemical_formula_sum 'C8 H32 Cl4 N8 O12 W'
_chemical_name_systematic 'H4 W (C N)8 (H Cl)4 (H2 O)12'
_space_group_IT_number 15
_symmetry_space_group_name_Hall '-C 2yc'
_symmetry_space_group_name_H-M 'C 1 2/c 1'
_cell_angle_alpha 90
_cell_angle_beta 111.23
_cell_angle_gamma 90
_cell_formula_units_Z 4
_cell_length_a 18.01
_cell_length_b 19.42
_cell_length_c 12.51
_cell_volume 4078.484
_citation_journal_id_ASTM ZAACAB
_cod_data_source_file Bok_ZAACAB_1972_614.cif
_cod_data_source_block C8H32Cl4N8O12W1
_cod_original_formula_sum 'C8 H32 Cl4 N8 O12 W1'
_cod_database_code 1534290

loop_
_symmetry_equiv_pos_as_xyz
x,y,z
-x,y,-z+1/2
-x,-y,-z
x,-y,z-1/2
x+1/2,y+1/2,z
-x+1/2,y+1/2,-z+1/2
-x+1/2,-y+1/2,-z
x+1/2,-y+1/2,z-1/2

loop_
_atom_site_label
_atom_site_type_symbol
_atom_site_fract_x
_atom_site_fract_y
_atom_site_fract_z
_atom_site_occupancy
_atom_site_U_iso_or_equiv
C3 C+2 0.1161 0.1369 0.3327 1 0.0
N1 N-3 0.0013 0.0435 0.0759 1 0.0
Cl2 Cl-1 0.1769 0.4144 0.4722 1 0.0
C2 C+2 0.0622 0.2077 0.1306 1 0.0
O1 O-2 0.3209 0.2474 0.046 1 0.0
O6 O-2 0.3084 0.2735 0.3306 1 0.0
C4 C+2 0.0659 0.2553 0.3425 1 0.0
O5 O-2 0.3745 0.3129 0.2772 1 0.0
O4 O-2 0.1065 0.4402 0.1503 1 0.0
N4 N-3 0.1013 0.3057 0.3936 1 0.0
C1 C+2 0.0007 0.0873 0.1276 1 0.0
Cl1 Cl-1 0.4998 0.3275 0.0725 1 0.0
N3 N-3 0.1815 0.1155 0.3815 1 0.0
O2 O-2 0.19 0.4852 0.2854 1 0.0
N2 N-3 0.0988 0.2277 0.0804 1 0.0
W1 W+4 0 0.1725 0.25 1 0.0
O3 O-2 0.2322 0.0457 0.1379 1 0.0
